data_4322795
loop_
_publ_author_name
'Enzo Alessio'
'Ennio Zangrando'
'Romeo Roppa'
'Luigi G. Marzilli'

_publ_section_title
;
 Crystals Containing Conformers: A Rare Case in Which a Solid Closely
 Reflects a Solution Equilibrium Mixture
;
_journal_name_full 'Inorganic Chemistry'
_journal_page_first 2458
_journal_page_last 2463
_journal_paper_doi 10.1021/ic980066j
_journal_volume 37
_journal_year 1998
_chemical_formula_moiety '2(C2 H6 O S) (C10 H12 N2) (C5 H8 N2) Cl2 Ru'
_chemical_formula_sum 'C19 H32 Cl2 N4 O2 Ru S2'
_chemical_formula_weight 584.60
_chemical_name_systematic
;

cis,cis,cis-[dichloro-bis(dimethylsulfoxide)-(1,5,6-trimethylbenzimidazole)
(1,2-dimethylimidazole)-ruthenium(II)]
;
_space_group_IT_number 2
_symmetry_cell_setting triclinic
_symmetry_space_group_name_Hall '-P 1'
_symmetry_space_group_name_H-M 'P -1'
_atom_sites_solution_hydrogens geom
_atom_sites_solution_primary Patterson
_atom_sites_solution_secondary difmap
_audit_creation_method 'PARST (Nardelli)'
_cell_angle_alpha 74.32(4)
_cell_angle_beta 83.27(4)
_cell_angle_gamma 88.89(3)
_cell_formula_units_Z 2
_cell_length_a 8.863(4)
_cell_length_b 11.907(6)
_cell_length_c 12.406(6)
_cell_measurement_reflns_used 25
_cell_measurement_temperature 293(2)
_cell_measurement_theta_max 17
_cell_measurement_theta_min 12
_cell_volume 1251.7(11)
_computing_cell_refinement 'CELDIM (Enraf-Nonius)'
_computing_data_reduction 'Molen (Enraf-Nonius)'
_computing_structure_refinement 'Molen (Enraf-Nonius)'
_computing_structure_solution 'Molen (Enraf-Nonius)'
_diffrn_ambient_temperature 293(2)
_diffrn_radiation_monochromator graphite
_diffrn_radiation_source 'fine-focus sealed tube'
_diffrn_radiation_type MoK\a
_diffrn_radiation_wavelength 0.71069
_diffrn_reflns_av_R_equivalents 0.027
_diffrn_reflns_av_sigmaI/netI 0.0416
_diffrn_reflns_limit_h_max 11
_diffrn_reflns_limit_h_min -11
_diffrn_reflns_limit_k_max 15
_diffrn_reflns_limit_k_min -15
_diffrn_reflns_limit_l_max 16
_diffrn_reflns_limit_l_min 0
_diffrn_reflns_number 6305
_diffrn_reflns_theta_max 27.97
_diffrn_reflns_theta_min 2.16
_diffrn_standards_interval_time 4000
_diffrn_standards_number 3
_exptl_absorpt_coefficient_mu 1.01
_exptl_absorpt_correction_T_max 99.9
_exptl_absorpt_correction_T_min 81.2
_exptl_absorpt_correction_type psi-scan
_exptl_crystal_colour yellow
_exptl_crystal_density_diffrn 1.55
_exptl_crystal_description plate
_exptl_crystal_F_000 600
_exptl_crystal_size_max 0.55
_exptl_crystal_size_mid 0.50
_exptl_crystal_size_min 0.10
_refine_diff_density_max 0.887
_refine_diff_density_min -0.194
_refine_diff_density_rms 0.087
_refine_ls_extinction_coef none
_refine_ls_extinction_method none
_refine_ls_goodness_of_fit_obs 1.14
_refine_ls_matrix_type full
_refine_ls_number_parameters 270
_refine_ls_number_reflns 4770
_refine_ls_number_restraints 0
_refine_ls_R_factor_obs 0.032
_refine_ls_structure_factor_coef F
_refine_ls_weighting_details w=1
_refine_ls_weighting_scheme calc
_refine_ls_wR_factor_obs 0.037
_reflns_number_observed 4770
_reflns_number_total 5755
_reflns_observed_criterion >3sigma(I)
_cod_data_source_file ic980066j_1.cif
_cod_data_source_block 1
_cod_depositor_comments
;
The following automatic conversions were performed:

'_refine_ls_weighting_scheme' value 'w=1' was changed to 'calc'. New
tag '_refine_ls_weighting_details' was created. The value of the new
tag was set to 'w=1'.

Automatic conversion script
Id: cif_fix_values 3143 2015-03-26 13:38:13Z robertas 
;
_cod_original_cell_volume 1252(1)
_cod_original_formula_sum 'C19 H32 Ru Cl2 S2 O2 N4'
_cod_database_code 4322795

loop_
_symmetry_equiv_pos_as_xyz
'x, y, z'
'-x, -y, -z'

loop_
_atom_site_aniso_label
_atom_site_aniso_U_11
_atom_site_aniso_U_22
_atom_site_aniso_U_33
_atom_site_aniso_U_12
_atom_site_aniso_U_13
_atom_site_aniso_U_23
Ru 0.0260(1) 0.02481(9) 0.0257(1) 0.00043(9) -0.00239(9) -0.00732(8)
Cl1 0.0510(5) 0.0297(4) 0.0388(4) -0.0041(4) -0.0078(4) -0.0015(3)
Cl2 0.0292(4) 0.0547(5) 0.0600(5) -0.0048(4) 0.0007(4) -0.0207(4)
S1 0.0287(4) 0.0304(4) 0.0338(4) -0.0004(3) -0.0059(3) -0.0049(3)
S2 0.0315(4) 0.0315(3) 0.0298(3) 0.0046(3) -0.0062(3) -0.0112(3)
O1 0.038(1) 0.044(1) 0.060(2) -0.007(1) -0.005(1) 0.009(1)
O2 0.042(1) 0.045(1) 0.037(1) -0.001(1) 0.006(1) -0.012(1)
N1 0.031(1) 0.028(1) 0.030(1) 0.003(1) -0.003(1) -0.005(1)
N2 0.039(1) 0.034(1) 0.030(1) -0.005(1) -0.000(1) -0.013(1)
N3 0.056(2) 0.047(2) 0.033(1) -0.012(1) 0.010(1) -0.017(1)
N4 0.046(2) 0.029(1) 0.050(2) 0.008(1) -0.012(1) -0.005(1)
C1 0.050(2) 0.056(2) 0.045(2) 0.004(2) -0.021(2) -0.019(1)
C2 0.033(2) 0.048(2) 0.059(2) 0.010(2) -0.008(2) -0.021(2)
C3 0.056(2) 0.034(2) 0.048(2) -0.004(2) -0.001(2) -0.017(1)
C4 0.051(2) 0.066(2) 0.056(2) 0.018(2) -0.026(2) -0.030(2)
C5 0.034(2) 0.036(2) 0.036(2) 0.000(1) -0.003(1) -0.005(1)
C6 0.043(2) 0.037(2) 0.045(2) -0.001(2) -0.007(2) -0.001(2)
C7 0.073(3) 0.036(2) 0.083(3) 0.022(2) -0.017(3) -0.013(2)
C8 0.048(2) 0.055(2) 0.057(2) 0.019(2) -0.001(2) -0.020(2)
C9 0.037(2) 0.034(2) 0.043(2) 0.007(1) -0.007(1) -0.012(1)
C10 0.056(2) 0.047(2) 0.044(2) 0.002(2) -0.003(2) -0.025(1)
C11 0.042(2) 0.039(2) 0.037(2) -0.003(1) -0.001(1) -0.015(1)
C12 0.039(2) 0.031(1) 0.033(1) 0.001(1) -0.005(1) -0.011(1)
C13 0.046(2) 0.035(2) 0.036(2) -0.005(1) -0.005(1) -0.010(1)
C14 0.055(2) 0.034(2) 0.046(2) -0.005(2) -0.009(2) -0.007(1)
C15 0.058(2) 0.035(2) 0.053(2) 0.003(2) -0.013(2) -0.019(1)
C16 0.049(2) 0.038(2) 0.036(2) -0.011(2) 0.002(2) -0.013(1)
C17 0.081(3) 0.074(3) 0.042(2) -0.027(2) 0.021(2) -0.025(2)
C18 0.083(3) 0.044(2) 0.078(3) -0.004(2) -0.012(2) -0.031(2)
C19 0.097(4) 0.043(2) 0.063(3) -0.022(2) -0.008(3) -0.007(2)

loop_
_atom_site_label
_atom_site_fract_x
_atom_site_fract_y
_atom_site_fract_z
_atom_site_U_iso_or_equiv
_atom_site_thermal_displace_type
_atom_site_type_symbol
_atom_site_calc_flag
_atom_site_calc_attached_atom
_atom_site_aniso_ratio
RU 0.75990(3) 0.65049(2) 0.73623(2) 0.0255(1) aniso Ru . . 1.09
CL1 0.7789(1) 0.46110(8) 0.86679(8) 0.0411(3) aniso Cl . . 2.01
CL2 0.4878(1) 0.61161(9) 0.76115(9) 0.0473(3) aniso Cl . . 2.29
S1 1.0143(1) 0.66422(7) 0.72916(7) 0.0315(2) aniso S . . 1.38
S2 0.7785(1) 0.58558(7) 0.58208(7) 0.0302(2) aniso S . . 1.38
O1 1.0980(3) 0.7652(3) 0.6516(3) 0.0519(10) aniso O . . 2.90
O2 0.9156(3) 0.6180(2) 0.4998(2) 0.0417(8) aniso O . . 1.77
N1 0.7300(3) 0.8204(2) 0.6327(2) 0.0304(8) aniso N . . 1.35
N2 0.7311(3) 0.7212(2) 0.8770(2) 0.0338(9) aniso N . . 1.78
N3 0.6293(4) 0.7401(3) 1.0435(3) 0.0452(11) aniso N . . 2.74
N4 0.6729(4) 1.0045(3) 0.5672(3) 0.0426(9) aniso N . . 2.18
C1 1.0704(5) 0.6523(4) 0.8652(3) 0.0481(13) aniso C . . 2.23
C2 1.1078(4) 0.5372(4) 0.7058(4) 0.0454(13) aniso C . . 2.17
C3 0.7529(5) 0.4315(3) 0.6121(3) 0.0453(12) aniso C . . 2.06
C4 0.6257(5) 0.6324(4) 0.4994(4) 0.0536(13) aniso C . . 2.78
C5 0.8303(4) 0.8714(3) 0.5387(3) 0.0360(10) aniso C . . 1.30
C6 0.7966(5) 0.9846(3) 0.4987(3) 0.0434(12) aniso C . . 1.75
C7 0.6032(6) 1.1180(4) 0.5590(5) 0.0643(16) aniso C . . 3.29
C8 0.5020(5) 0.8978(4) 0.7336(4) 0.0531(14) aniso C . . 2.40
C9 0.6339(4) 0.9043(3) 0.6468(3) 0.0374(11) aniso C . . 1.54
C10 0.7240(5) 0.9445(3) 1.0225(3) 0.0471(11) aniso C . . 2.07
C11 0.7069(5) 0.8432(3) 0.9899(3) 0.0386(11) aniso C . . 1.52
C12 0.7718(4) 0.8311(3) 0.8867(3) 0.0336(10) aniso C . . 1.39
C13 0.8592(5) 0.9215(3) 0.8133(3) 0.0388(11) aniso C . . 1.48
C14 0.8765(5) 1.0234(3) 0.8446(3) 0.0455(12) aniso C . . 1.76
C15 0.8083(5) 1.0350(3) 0.9491(4) 0.0468(13) aniso C . . 2.12
C16 0.6478(5) 0.6716(3) 0.9723(3) 0.0408(11) aniso C . . 1.93
C17 0.5456(6) 0.7119(4) 1.1551(4) 0.0660(17) aniso C . . 3.74
C18 0.8308(6) 1.1446(4) 0.9847(4) 0.0654(17) aniso C . . 2.69
C19 0.9709(7) 1.1214(4) 0.7647(4) 0.0688(19) aniso C . . 3.05
H1 0.55119(0) 0.77596(0) 1.18649(0) 0.0677(0) iso H calc C17 1.00
H2 0.44236(0) 0.69604(0) 1.15025(0) 0.0677(0) iso H calc C17 1.00
H3 0.58839(0) 0.64511(0) 1.20186(0) 0.0677(0) iso H calc C17 1.00
H4 0.60492(0) 0.59548(0) 0.98933(0) 0.0418(0) iso H calc C16 1.00
H5 0.90633(0) 0.91375(0) 0.74286(0) 0.0398(0) iso H calc C13 1.00
H6 0.67870(0) 0.95110(0) 1.09376(0) 0.0483(0) iso H calc C10 1.00
H7 0.77684(0) 1.13736(0) 1.05707(0) 0.0671(0) iso H calc C18 1.00
H8 0.93595(0) 1.15590(0) 0.98747(0) 0.0671(0) iso H calc C18 1.00
H9 0.79385(0) 1.20962(0) 0.93178(0) 0.0671(0) iso H calc C18 1.00
H10 1.00824(0) 1.09916(0) 0.69864(0) 0.0707(0) iso H calc C19 1.00
H11 0.91021(0) 1.18889(0) 0.74503(0) 0.0707(0) iso H calc C19 1.00
H12 1.05401(0) 1.13816(0) 0.80007(0) 0.0707(0) iso H calc C19 1.00
H13 0.49211(0) 0.82077(0) 0.78209(0) 0.0545(0) iso H calc C8 1.00
H14 0.51706(0) 0.95092(0) 0.77643(0) 0.0545(0) iso H calc C8 1.00
H15 0.41223(0) 0.91739(0) 0.69798(0) 0.0545(0) iso H calc C8 1.00
H16 0.65191(0) 1.17387(0) 0.49522(0) 0.0660(0) iso H calc C7 1.00
H17 0.49838(0) 1.11281(0) 0.55122(0) 0.0660(0) iso H calc C7 1.00
H18 0.61386(0) 1.14114(0) 0.62527(0) 0.0660(0) iso H calc C7 1.00
H19 0.91096(0) 0.83224(0) 0.50708(0) 0.0370(0) iso H calc C5 1.00
H20 0.84836(0) 1.03948(0) 0.43548(0) 0.0446(0) iso H calc C6 1.00
H21 1.05728(0) 0.46945(0) 0.75438(0) 0.0466(0) iso H calc C2 1.00
H22 1.10546(0) 0.53653(0) 0.62961(0) 0.0466(0) iso H calc C2 1.00
H23 1.21027(0) 0.53809(0) 0.72096(0) 0.0466(0) iso H calc C2 1.00
H24 1.01891(0) 0.58784(0) 0.91849(0) 0.0494(0) iso H calc C1 1.00
H25 1.17694(0) 0.64085(0) 0.86311(0) 0.0494(0) iso H calc C1 1.00
H26 1.04513(0) 0.72180(0) 0.88654(0) 0.0494(0) iso H calc C1 1.00
H27 0.66523(0) 0.40765(0) 0.66501(0) 0.0465(0) iso H calc C3 1.00
H28 0.74020(0) 0.41141(0) 0.54462(0) 0.0465(0) iso H calc C3 1.00
H29 0.83951(0) 0.39332(0) 0.64279(0) 0.0465(0) iso H calc C3 1.00
H30 0.53175(0) 0.61472(0) 0.54626(0) 0.0551(0) iso H calc C4 1.00
H31 0.63409(0) 0.71419(0) 0.46622(0) 0.0551(0) iso H calc C4 1.00
H32 0.62994(0) 0.59325(0) 0.44185(0) 0.0551(0) iso H calc C4 1.00

loop_
_atom_type_symbol
_atom_type_description
_atom_type_scat_dispersion_real
_atom_type_scat_dispersion_imag
_atom_type_scat_source
Ru Ru -1.2594 0.8363 'International Tables Vol C Tables 4.2.6.8 and 6.1.1.4'
Cl Cl 0.1484 0.1585 'International Tables Vol C Tables 4.2.6.8 and 6.1.1.4'
S S 0.1246 0.1234 'International Tables Vol C Tables 4.2.6.8 and 6.1.1.4'
O O 0.0106 0.0060 'International Tables Vol C Tables 4.2.6.8 and 6.1.1.4'
N N 0.0061 0.0033 'International Tables Vol C Tables 4.2.6.8 and 6.1.1.4'
C C 0.0033 0.0016 'International Tables Vol C Tables 4.2.6.8 and 6.1.1.4'
H H 0.0000 0.0000 'International Tables Vol C Tables 4.2.6.8 and 6.1.1.4'

loop_
_geom_angle_atom_site_label_1
_geom_angle_atom_site_label_2
_geom_angle_atom_site_label_3
_geom_angle
_geom_angle_publ_flag
N1 RU N2 88.0(1) yes
S2 RU N2 175.9(1) yes
S2 RU N1 88.6(1) yes
S1 RU N2 90.4(1) yes
S1 RU N1 96.1(1) yes
S1 RU S2 92.2(0) yes
CL2 RU N2 89.1(1) yes
CL2 RU N1 91.2(1) yes
CL2 RU S2 88.7(0) yes
CL2 RU S1 172.7(0) yes
CL1 RU N2 87.8(1) yes
CL1 RU N1 175.0(1) yes
CL1 RU S2 95.5(0) yes
CL1 RU S1 86.6(0) yes
CL1 RU CL2 86.1(0) yes
RU S1 C2 112.2(1) yes
RU S1 C1 111.3(1) yes
RU S1 O1 120.4(1) yes
C1 S1 C2 97.4(2) yes
O1 S1 C2 106.5(2) yes
O1 S1 C1 106.4(2) yes
RU S2 C4 112.7(2) yes
RU S2 C3 113.5(1) yes
RU S2 O2 118.1(1) yes
C3 S2 C4 99.4(2) yes
O2 S2 C4 103.7(2) yes
O2 S2 C3 107.3(2) yes
RU N1 C9 131.1(2) yes
RU N1 C5 122.6(2) yes
C5 N1 C9 105.7(3) yes
RU N2 C16 123.8(3) yes
RU N2 C12 130.5(2) yes
C12 N2 C16 105.1(3) yes
C16 N3 C17 127.2(4) yes
C11 N3 C17 126.0(4) yes
C11 N3 C16 106.8(3) yes
C7 N4 C9 126.5(4) yes
C6 N4 C9 108.6(3) yes
C6 N4 C7 124.8(4) yes
N1 C5 C6 109.9(3) yes
N4 C6 C5 106.0(3) yes
N4 C9 C8 121.4(4) yes
N1 C9 C8 128.9(4) yes
N1 C9 N4 109.8(3) yes
C11 C10 C15 118.3(4) yes
N3 C11 C10 131.7(4) yes
C10 C11 C12 122.1(4) yes
N3 C11 C12 106.2(3) yes
N2 C12 C11 108.8(3) yes
C11 C12 C13 119.7(3) yes
N2 C12 C13 131.5(3) yes
C12 C13 C14 118.8(4) yes
C13 C14 C19 118.6(4) yes
C13 C14 C15 120.9(4) yes
C15 C14 C19 120.4(4) yes
C10 C15 C14 120.2(4) yes
C14 C15 C18 120.9(4) yes
C10 C15 C18 118.8(4) yes
N2 C16 N3 113.1(3) yes

loop_
_geom_bond_atom_site_label_1
_geom_bond_atom_site_label_2
_geom_bond_distance
_geom_bond_publ_flag
RU CL1 2.4111(9) yes
RU CL2 2.433(1) yes
RU S1 2.254(1) yes
RU S2 2.237(1) yes
RU N1 2.113(2) yes
RU N2 2.122(3) yes
S1 O1 1.471(2) yes
S1 C1 1.783(4) yes
S1 C2 1.786(4) yes
S2 O2 1.478(2) yes
S2 C3 1.785(3) yes
S2 C4 1.784(4) yes
N1 C5 1.384(4) yes
N1 C9 1.335(4) yes
N2 C12 1.403(4) yes
N2 C16 1.314(4) yes
N3 C11 1.381(4) yes
N3 C16 1.350(5) yes
N3 C17 1.449(5) yes
N4 C6 1.365(5) yes
N4 C7 1.457(5) yes
N4 C9 1.349(4) yes
C5 C6 1.345(5) yes
C8 C9 1.482(5) yes
C10 C11 1.388(6) yes
C10 C15 1.375(5) yes
C11 C12 1.384(5) yes
C12 C13 1.388(4) yes
C13 C14 1.387(6) yes
C14 C15 1.405(6) yes
C14 C19 1.505(5) yes
C15 C18 1.510(6) yes
